data_2234715
loop_
_publ_author_name
'Bokach, Nadezhda A.'
'Kukushkin, Vadim Yu.'
'Izotova, Yulia A.'
'Usenko, Natalia I.'
'Haukka, Matti'

_publ_section_title
;
 <i>cis</i>-Tetrachloridobis(1<i>H</i>-imidazole-\k<i>N</i>^3^)platinum(IV)
;
_journal_coeditor_code LH5433
_journal_issue 5
_journal_name_full 'Acta Crystallographica Section E'
_journal_page_first m547
_journal_page_last m548
_journal_paper_doi 10.1107/S1600536812013323
_journal_volume 68
_journal_year 2012
_chemical_formula_iupac '[Pt Cl4 (C3 H4 N2)2]'
_chemical_formula_moiety 'C6 H8 Cl4 N4 Pt'
_chemical_formula_sum 'C6 H8 Cl4 N4 Pt'
_chemical_formula_weight 473.05
_chemical_name_systematic
;
<i>cis</i>-Tetrachloridobis(1<i>H</i>-imidazole-\k<i>N</i>^3^)platinum(IV)
;
_space_group_IT_number 15
_symmetry_cell_setting monoclinic
_symmetry_space_group_name_Hall '-C 2yc'
_symmetry_space_group_name_H-M 'C 1 2/c 1'
_atom_sites_solution_hydrogens mixed
_atom_sites_solution_primary direct
_atom_sites_solution_secondary difmap
_audit_creation_method SHELXL-97
_cell_angle_alpha 90.00
_cell_angle_beta 93.332(3)
_cell_angle_gamma 90.00
_cell_formula_units_Z 4
_cell_length_a 7.7264(4)
_cell_length_b 11.8757(6)
_cell_length_c 12.9471(5)
_cell_measurement_reflns_used 4469
_cell_measurement_temperature 120(2)
_cell_measurement_theta_max 27.48
_cell_measurement_theta_min 1.00
_cell_volume 1185.97(10)
_computing_cell_refinement 'DENZO/SCALEPACK (Otwinowski & Minor, 1997)'
_computing_data_collection 'COLLECT (Nonius, 2000)'
_computing_data_reduction 'DENZO/SCALEPACK (Otwinowski & Minor, 1997)'
_computing_molecular_graphics 'DIAMOND (Brandenburg, 2008)'
_computing_publication_material 'SHELXL97 (Sheldrick, 2008)'
_computing_structure_refinement 'SHELXL97 (Sheldrick, 2008)'
_computing_structure_solution 'SHELXS97 (Sheldrick, 2008)'
_diffrn_ambient_temperature 120(2)
_diffrn_detector_area_resol_mean 9
_diffrn_measured_fraction_theta_full 1.000
_diffrn_measured_fraction_theta_max 1.000
_diffrn_measurement_device '95mm CCD camera on \k-goniostat'
_diffrn_measurement_device_type 'Nonius KappaCCD'
_diffrn_measurement_method '\f scans and \w scans with \k offset'
_diffrn_radiation_monochromator 'horizontally mounted graphite crystal'
_diffrn_radiation_source 'fine-focus sealed tube'
_diffrn_radiation_type MoK\a
_diffrn_radiation_wavelength 0.71073
_diffrn_reflns_av_R_equivalents 0.0373
_diffrn_reflns_av_sigmaI/netI 0.0278
_diffrn_reflns_limit_h_max 10
_diffrn_reflns_limit_h_min -9
_diffrn_reflns_limit_k_max 15
_diffrn_reflns_limit_k_min -15
_diffrn_reflns_limit_l_max 14
_diffrn_reflns_limit_l_min -16
_diffrn_reflns_number 7759
_diffrn_reflns_theta_full 27.51
_diffrn_reflns_theta_max 27.51
_diffrn_reflns_theta_min 3.15
_exptl_absorpt_coefficient_mu 12.703
_exptl_absorpt_correction_T_max 0.4109
_exptl_absorpt_correction_T_min 0.1930
_exptl_absorpt_correction_type multi-scan
_exptl_absorpt_process_details '(DENZO/SCALEPACK; Otwinowski & Minor, 1997)'
_exptl_crystal_colour yellow
_exptl_crystal_density_diffrn 2.649
_exptl_crystal_density_method 'not measured'
_exptl_crystal_description plate
_exptl_crystal_F_000 872
_exptl_crystal_size_max 0.15
_exptl_crystal_size_mid 0.13
_exptl_crystal_size_min 0.07
_refine_diff_density_max 0.678
_refine_diff_density_min -0.732
_refine_ls_extinction_method none
_refine_ls_goodness_of_fit_ref 1.048
_refine_ls_hydrogen_treatment constr
_refine_ls_matrix_type full
_refine_ls_number_parameters 70
_refine_ls_number_reflns 1362
_refine_ls_number_restraints 0
_refine_ls_restrained_S_all 1.048
_refine_ls_R_factor_all 0.0223
_refine_ls_R_factor_gt 0.0185
_refine_ls_shift/su_max 0.000
_refine_ls_shift/su_mean 0.000
_refine_ls_structure_factor_coef Fsqd
_refine_ls_weighting_details 'calc w=1/[\s^2^(Fo^2^)+(0.0108P)^2^+3.3813P] where P=(Fo^2^+2Fc^2^)/3'
_refine_ls_weighting_scheme calc
_refine_ls_wR_factor_gt 0.0354
_refine_ls_wR_factor_ref 0.0368
_reflns_number_gt 1275
_reflns_number_total 1362
_reflns_threshold_expression I>2\s(I)
_cod_data_source_file lh5433.cif
_cod_data_source_block I
_cod_original_sg_symbol_H-M 'C 2/c'
_cod_database_code 2234715
_cod_database_fobs_code 2234715

loop_
_symmetry_equiv_pos_as_xyz
'x, y, z'
'-x, y, -z+1/2'
'x+1/2, y+1/2, z'
'-x+1/2, y+1/2, -z+1/2'
'-x, -y, -z'
'x, -y, z-1/2'
'-x+1/2, -y+1/2, -z'
'x+1/2, -y+1/2, z-1/2'

loop_
_atom_site_type_symbol
_atom_site_label
_atom_site_fract_x
_atom_site_fract_y
_atom_site_fract_z
_atom_site_U_iso_or_equiv
_atom_site_adp_type
_atom_site_calc_flag
_atom_site_refinement_flags
_atom_site_occupancy
_atom_site_symmetry_multiplicity
Pt Pt1 0.0000 0.132240(14) 0.2500 0.01672(7) Uani d S 1 2
Cl Cl1 0.07166(12) -0.00761(7) 0.37001(7) 0.02527(19) Uani d . 1 1
Cl Cl2 -0.28465(11) 0.13451(7) 0.29654(7) 0.02696(19) Uani d . 1 1
N N1 0.0594(4) 0.2545(2) 0.3576(2) 0.0184(6) Uani d . 1 1
N N2 0.1812(4) 0.3987(3) 0.4316(2) 0.0292(7) Uani d . 1 1
H H2N 0.2549 0.4662 0.4359 0.044 Uiso d R 1 1
C C1 0.1675(5) 0.3389(3) 0.3449(3) 0.0265(8) Uani d . 1 1
H H1 0.2259 0.3543 0.2838 0.032 Uiso calc R 1 1
C C2 0.0790(5) 0.3503(3) 0.5026(3) 0.0274(8) Uani d . 1 1
H H2 0.0644 0.3754 0.5712 0.033 Uiso calc R 1 1
C C3 0.0036(5) 0.2603(3) 0.4555(3) 0.0266(8) Uani d . 1 1
H H3 -0.0747 0.2097 0.4852 0.032 Uiso calc R 1 1

loop_
_atom_site_aniso_label
_atom_site_aniso_U_11
_atom_site_aniso_U_22
_atom_site_aniso_U_33
_atom_site_aniso_U_12
_atom_site_aniso_U_13
_atom_site_aniso_U_23
Pt1 0.01632(10) 0.01756(10) 0.01655(10) 0.000 0.00311(7) 0.000
Cl1 0.0301(5) 0.0228(4) 0.0226(4) -0.0022(3) -0.0010(4) 0.0041(3)
Cl2 0.0199(4) 0.0313(5) 0.0303(5) -0.0019(3) 0.0074(3) 0.0022(4)
N1 0.0200(15) 0.0182(14) 0.0168(14) -0.0014(11) 0.0002(11) -0.0001(11)
N2 0.0340(18) 0.0251(15) 0.0287(17) -0.0063(13) 0.0030(14) -0.0034(13)
C1 0.028(2) 0.0261(18) 0.025(2) -0.0052(15) 0.0041(16) -0.0030(14)
C2 0.030(2) 0.0280(19) 0.0248(19) 0.0004(15) 0.0060(16) -0.0032(15)
C3 0.028(2) 0.0293(19) 0.0236(19) 0.0000(15) 0.0072(15) -0.0002(15)

loop_
_atom_type_symbol
_atom_type_description
_atom_type_scat_dispersion_real
_atom_type_scat_dispersion_imag
_atom_type_scat_source
C C 0.0033 0.0016 'International Tables Vol C Tables 4.2.6.8 and 6.1.1.4'
H H 0.0000 0.0000 'International Tables Vol C Tables 4.2.6.8 and 6.1.1.4'
N N 0.0061 0.0033 'International Tables Vol C Tables 4.2.6.8 and 6.1.1.4'
Cl Cl 0.1484 0.1585 'International Tables Vol C Tables 4.2.6.8 and 6.1.1.4'
Pt Pt -1.7033 8.3905 'International Tables Vol C Tables 4.2.6.8 and 6.1.1.4'

loop_
_geom_angle_atom_site_label_1
_geom_angle_atom_site_label_2
_geom_angle_atom_site_label_3
_geom_angle_site_symmetry_1
_geom_angle_site_symmetry_3
_geom_angle
_geom_angle_publ_flag
N1 Pt1 N1 2 . 89.55(15) yes
N1 Pt1 Cl2 2 2 89.63(8) ?
N1 Pt1 Cl2 . 2 89.43(8) y
N1 Pt1 Cl2 2 . 89.43(8) ?
N1 Pt1 Cl2 . . 89.63(8) y
Cl2 Pt1 Cl2 2 . 178.67(4) y
N1 Pt1 Cl1 2 . 178.88(8) ?
N1 Pt1 Cl1 . . 90.97(8) yes
Cl2 Pt1 Cl1 2 . 89.38(3) ?
Cl2 Pt1 Cl1 . . 91.57(3) yes
N1 Pt1 Cl1 2 2 90.97(8) ?
N1 Pt1 Cl1 . 2 178.88(8) y
Cl2 Pt1 Cl1 2 2 91.57(3) ?
Cl2 Pt1 Cl1 . 2 89.38(3) y
Cl1 Pt1 Cl1 . 2 88.54(4) y
C1 N1 C3 . . 108.3(3) ?
C1 N1 Pt1 . . 124.9(2) ?
C3 N1 Pt1 . . 126.7(2) ?
C1 N2 C2 . . 108.8(3) ?
C1 N2 H2N . . 120.1 ?
C2 N2 H2N . . 131.1 ?
N1 C1 N2 . . 108.7(3) ?
N1 C1 H1 . . 125.7 ?
N2 C1 H1 . . 125.7 ?
C3 C2 N2 . . 106.3(3) ?
C3 C2 H2 . . 126.9 ?
N2 C2 H2 . . 126.9 ?
C2 C3 N1 . . 108.0(3) ?
C2 C3 H3 . . 126.0 ?
N1 C3 H3 . . 126.0 ?

loop_
_geom_bond_atom_site_label_1
_geom_bond_atom_site_label_2
_geom_bond_site_symmetry_2
_geom_bond_distance
_geom_bond_publ_flag
Pt1 N1 2 2.046(3) n
Pt1 N1 . 2.046(3) yes
Pt1 Cl2 2 2.3141(8) ?
Pt1 Cl2 . 2.3141(8) yes
Pt1 Cl1 . 2.3193(8) yes
Pt1 Cl1 2 2.3193(8) ?
N1 C1 . 1.321(4) ?
N1 C3 . 1.364(4) ?
N2 C1 . 1.327(5) ?
N2 C2 . 1.372(5) ?
N2 H2N . 0.9830 ?
C1 H1 . 0.9500 ?
C2 C3 . 1.347(5) ?
C2 H2 . 0.9500 ?
C3 H3 . 0.9500 ?

loop_
_geom_hbond_atom_site_label_D
_geom_hbond_atom_site_label_H
_geom_hbond_atom_site_label_A
_geom_hbond_site_symmetry_A
_geom_hbond_distance_DH
_geom_hbond_distance_HA
_geom_hbond_distance_DA
_geom_hbond_angle_DHA
_geom_hbond_publ_flag
N2 H2N Cl1 3 0.98 2.66 3.355(3) 128.3 yes
N2 H2N Cl2 3 0.98 2.70 3.320(3) 121.5 yes
N2 H2N Cl1 7_556 0.98 2.82 3.368(3) 115.9 yes
